data_7713618
loop_
_publ_author_name
'Guo, Dianjun'
'Rajeshkumar, Thayalan'
'Zhu, Shan'
'Yuan, Qingbing'
'Hong, Dongjing'
'Zhou, Shuangliu'
'Zhu, Xiancui'
'Maron, Laurent'
'Wang, Shaowu'

_publ_section_title
;
 Aryl C--H bond functionalization with diphenyldiazomethane induced by
 rare-earth metal alkyl complexes
;
_journal_name_full 'Dalton Transactions'
_journal_paper_doi 10.1039/D3DT01714A
_journal_year 2023
_chemical_formula_moiety 'C57 H51 N4 O2 Y'
_chemical_formula_sum 'C57 H51 N4 O2 Y'
_chemical_formula_weight 912.92
_space_group_crystal_system monoclinic
_space_group_IT_number 14
_space_group_name_Hall '-P 2yn'
_space_group_name_H-M_alt 'P 1 21/n 1'
_atom_sites_solution_hydrogens geom
_atom_sites_solution_primary dual
_audit_creation_date 2022-03-12
_audit_creation_method
;
Olex2 1.2
(compiled 2018.05.29 svn.r3508 for OlexSys, GUI svn.r5506)
;
_audit_update_record
;
2022-08-13 deposited with the CCDC.	2023-07-19 downloaded from the CCDC.
;
_cell_angle_alpha 90
_cell_angle_beta 98.4700(10)
_cell_angle_gamma 90
_cell_formula_units_Z 4
_cell_length_a 10.3399(9)
_cell_length_b 24.627(2)
_cell_length_c 20.7916(19)
_cell_measurement_reflns_used 7123
_cell_measurement_temperature 293.15
_cell_measurement_theta_max 20.546
_cell_measurement_theta_min 2.156
_cell_volume 5236.6(8)
_computing_cell_refinement 'SAINT v8.37A (Bruker, 2015)'
_computing_data_reduction 'SAINT v8.37A (Bruker, 2015)'
_computing_molecular_graphics 'Olex2 (Dolomanov et al., 2009)'
_computing_publication_material 'Olex2 (Dolomanov et al., 2009)'
_computing_structure_refinement 'ShelXL (Sheldrick, 2015)'
_computing_structure_solution 'ShelXT (Sheldrick, 2015)'
_diffrn_ambient_temperature 293.15
_diffrn_measured_fraction_theta_full 0.997
_diffrn_measured_fraction_theta_max 0.992
_diffrn_measurement_device_type 'Bruker APEX-II CCD'
_diffrn_measurement_method '\f and \w scans'
_diffrn_radiation_type MoK\a
_diffrn_radiation_wavelength 0.71073
_diffrn_reflns_av_R_equivalents 0.1292
_diffrn_reflns_av_unetI/netI 0.1180
_diffrn_reflns_Laue_measured_fraction_full 0.997
_diffrn_reflns_Laue_measured_fraction_max 0.992
_diffrn_reflns_limit_h_max 13
_diffrn_reflns_limit_h_min -13
_diffrn_reflns_limit_k_max 31
_diffrn_reflns_limit_k_min -31
_diffrn_reflns_limit_l_max 26
_diffrn_reflns_limit_l_min -26
_diffrn_reflns_number 61104
_diffrn_reflns_point_group_measured_fraction_full 0.997
_diffrn_reflns_point_group_measured_fraction_max 0.992
_diffrn_reflns_theta_full 25.242
_diffrn_reflns_theta_max 27.529
_diffrn_reflns_theta_min 1.290
_diffrn_standards_number 0
_exptl_absorpt_coefficient_mu 1.156
_exptl_absorpt_correction_T_max 0.7456
_exptl_absorpt_correction_T_min 0.5289
_exptl_absorpt_correction_type multi-scan
_exptl_absorpt_process_details
'SADABS-2016/2 (Bruker,2016/2) was used for absorption correction. wR2(int) was 0.1061 before and 0.0624 after correction. The Ratio of minimum to maximum transmission is 0.7094. The \l/2 correction factor is Not present.'
_exptl_crystal_colour 'clear light black'
_exptl_crystal_colour_lustre clear
_exptl_crystal_colour_modifier light
_exptl_crystal_colour_primary black
_exptl_crystal_density_diffrn 1.158
_exptl_crystal_description block
_exptl_crystal_F_000 1904
_exptl_crystal_size_max 0.22
_exptl_crystal_size_mid 0.21
_exptl_crystal_size_min 0.2
_refine_diff_density_max 0.361
_refine_diff_density_min -0.288
_refine_diff_density_rms 0.056
_refine_ls_extinction_method none
_refine_ls_goodness_of_fit_ref 0.968
_refine_ls_hydrogen_treatment constr
_refine_ls_matrix_type full
_refine_ls_number_parameters 579
_refine_ls_number_reflns 11966
_refine_ls_number_restraints 24
_refine_ls_restrained_S_all 0.976
_refine_ls_R_factor_all 0.1399
_refine_ls_R_factor_gt 0.0600
_refine_ls_shift/su_max 0.002
_refine_ls_shift/su_mean 0.000
_refine_ls_structure_factor_coef Fsqd
_refine_ls_weighting_details 'w=1/[\s^2^(Fo^2^)+(0.0632P)^2^] where P=(Fo^2^+2Fc^2^)/3'
_refine_ls_weighting_scheme calc
_refine_ls_wR_factor_gt 0.1213
_refine_ls_wR_factor_ref 0.1457
_reflns_Friedel_coverage 0.000
_reflns_number_gt 5989
_reflns_number_total 11966
_reflns_threshold_expression 'I > 2\s(I)'
_cod_data_source_file d3dt01714a2.cif
_cod_data_source_block 5c
_cod_database_code 7713618
_shelx_shelxl_version_number 2018/3
_shelx_space_group_comment
;
The symmetry employed for this shelxl refinement is uniquely defined
by the following loop, which should always be used as a source of
symmetry information in preference to the above space-group names.
They are only intended as comments.
;
_shelx_estimated_absorpt_t_max 0.802
_shelx_estimated_absorpt_t_min 0.785
_olex2_refinement_description
;
1. Fixed Uiso
 At 1.2 times of:
  All C(H) groups, All C(H,H) groups
 At 1.5 times of:
  All C(H,H,H) groups
2. Uiso/Uaniso restraints and constraints
C54 \\sim C55 \\sim C56 \\sim C53 \\sim O2 \\sim C52: within 2A with sigma of
0.01 and sigma for terminal atoms of 0.02
3.a Ternary CH refined with riding coordinates:
 C20(H20), C19(H19)
3.b Secondary CH2 refined with riding coordinates:
 C53(H53A,H53B), C56(H56A,H56B), C55(H55A,H55B), C54(H54A,H54B)
3.c Aromatic/amide H refined with riding coordinates:
 C13(H13), C37(H37), C38(H38), C29(H29), C25(H25), C39(H39), C17(H17), C7(H7),
 C3(H3), C11(H11), C35(H35), C28(H28), C8(H8), C31(H31), C9(H9), C0AA(H0AA),
 C15(H15), C2(H2), C16(H16), C27(H27), C14(H14), C10(H10), C40(H40), C26(H26),
 C46(H46), C48(H48), C34(H34), C45(H45), C43(H43), C49(H49), C01J(H01J),
 C33(H33), C32(H32), C44(H44), C51(H51)
3.d Idealised Me refined as rotating group:
 C22(H22A,H22B,H22C), C52(H52A,H52B,H52C)
;
_olex2_submission_special_instructions 'No special instructions were received'

loop_
_space_group_symop_operation_xyz
'x, y, z'
'-x+1/2, y+1/2, -z+1/2'
'-x, -y, -z'
'x-1/2, -y-1/2, z-1/2'

loop_
_atom_site_label
_atom_site_type_symbol
_atom_site_fract_x
_atom_site_fract_y
_atom_site_fract_z
_atom_site_U_iso_or_equiv
_atom_site_adp_type
_atom_site_occupancy
_atom_site_site_symmetry_order
_atom_site_calc_flag
_atom_site_refinement_flags_posn
_atom_site_refinement_flags_adp
_atom_site_refinement_flags_occupancy
_atom_site_disorder_assembly
_atom_site_disorder_group
Y1 Y 0.16854(3) 0.51798(2) 0.79820(2) 0.04142(12) Uani 1 1 d . . . . .
N3 N 0.1533(2) 0.47028(10) 0.67297(13) 0.0367(7) Uani 1 1 d . . . . .
O1 O 0.3293(3) 0.59000(10) 0.83357(13) 0.0656(8) Uani 1 1 d . . . . .
N2 N -0.0171(3) 0.46316(11) 0.78124(14) 0.0463(7) Uani 1 1 d . . . . .
N1 N 0.1139(3) 0.58301(11) 0.71712(13) 0.0416(7) Uani 1 1 d . . . . .
C21 C 0.1729(3) 0.42549(12) 0.71452(15) 0.0357(8) Uani 1 1 d . . . . .
C12 C 0.4035(3) 0.58437(14) 0.66701(16) 0.0397(8) Uani 1 1 d . . . . .
C4 C 0.1546(3) 0.58940(13) 0.65752(16) 0.0389(8) Uani 1 1 d . . . . .
C5 C 0.2720(3) 0.55548(13) 0.64314(15) 0.0369(8) Uani 1 1 d . . . . .
C20 C 0.2971(3) 0.43024(13) 0.74805(16) 0.0406(8) Uani 1 1 d . . . . .
H20 H 0.344769 0.401476 0.774131 0.049 Uiso 1 1 calc R . . . .
C19 C 0.3538(3) 0.47799(13) 0.72677(16) 0.0391(8) Uani 1 1 d . . . . .
H19 H 0.447268 0.486661 0.735055 0.047 Uiso 1 1 calc R . . . .
N4 N 0.2969(3) 0.47817(13) 0.89969(15) 0.0576(8) Uani 1 1 d . . . . .
C18 C 0.2648(3) 0.50215(13) 0.67969(16) 0.0349(8) Uani 1 1 d . . . . .
C6 C 0.2719(3) 0.54530(15) 0.56998(17) 0.0420(9) Uani 1 1 d . . . . .
C36 C -0.0481(3) 0.41865(13) 0.74141(16) 0.0406(8) Uani 1 1 d . . . . .
C24 C 0.1162(3) 0.34309(13) 0.77533(17) 0.0425(9) Uani 1 1 d . . . . .
C13 C 0.4063(3) 0.63661(14) 0.69032(18) 0.0492(9) Uani 1 1 d . . . . .
H13 H 0.328214 0.653980 0.694655 0.059 Uiso 1 1 calc R . . . .
C37 C -0.1806(3) 0.41240(15) 0.72766(18) 0.0513(10) Uani 1 1 d . . . . .
H37 H -0.225299 0.385437 0.702065 0.062 Uiso 1 1 calc R . . . .
C23 C 0.0654(3) 0.38452(13) 0.72203(16) 0.0384(8) Uani 1 1 d . . . . .
C38 C -0.2361(4) 0.45469(16) 0.75976(19) 0.0575(11) Uani 1 1 d . . . . .
H38 H -0.324793 0.461258 0.759512 0.069 Uiso 1 1 calc R . . . .
C30 C 0.0234(4) 0.35164(14) 0.65994(18) 0.0471(9) Uani 1 1 d . . . . .
C29 C 0.2157(4) 0.30713(14) 0.76499(19) 0.0528(10) Uani 1 1 d . . . . .
H29 H 0.253506 0.310141 0.727229 0.063 Uiso 1 1 calc R . . . .
C25 C 0.0635(4) 0.33857(15) 0.83167(18) 0.0564(10) Uani 1 1 d . . . . .
H25 H -0.001359 0.362619 0.840012 0.068 Uiso 1 1 calc R . . . .
C39 C -0.1354(4) 0.48402(15) 0.79114(19) 0.0541(10) Uani 1 1 d . . . . .
H39 H -0.145306 0.514539 0.816306 0.065 Uiso 1 1 calc R . . . .
C17 C 0.5220(3) 0.56025(15) 0.65959(18) 0.0519(10) Uani 1 1 d . . . . .
H17 H 0.522541 0.525459 0.642241 0.062 Uiso 1 1 calc R . . . .
C7 C 0.2759(3) 0.58884(15) 0.52842(19) 0.0527(10) Uani 1 1 d . . . . .
H7 H 0.276413 0.624004 0.544761 0.063 Uiso 1 1 calc R . . . .
C22 C 0.0310(3) 0.48164(14) 0.62866(16) 0.0436(8) Uani 1 1 d . . . . .
H22A H -0.016993 0.509598 0.646994 0.065 Uiso 1 1 calc GR . . . .
H22B H -0.020984 0.449236 0.622837 0.065 Uiso 1 1 calc GR . . . .
H22C H 0.051620 0.493472 0.587358 0.065 Uiso 1 1 calc GR . . . .
C3 C 0.0779(3) 0.62649(15) 0.62089(19) 0.0533(10) Uani 1 1 d . . . . .
H3 H 0.086094 0.637600 0.578927 0.064 Uiso 1 1 calc R . . . .
C11 C 0.2768(4) 0.49366(16) 0.54385(19) 0.0560(10) Uani 1 1 d . . . . .
H11 H 0.275681 0.463537 0.570728 0.067 Uiso 1 1 calc R . . . .
C35 C 0.0866(4) 0.35442(16) 0.60646(19) 0.0612(11) Uani 1 1 d . . . . .
H35 H 0.158491 0.377275 0.607404 0.073 Uiso 1 1 calc R . . . .
C47 C 0.3932(4) 0.43542(18) 0.90683(18) 0.0598(11) Uani 1 1 d . . . . .
C28 C 0.2588(4) 0.26747(16) 0.8094(2) 0.0635(11) Uani 1 1 d . . . . .
H28 H 0.324114 0.243440 0.801557 0.076 Uiso 1 1 calc R . . . .
C8 C 0.2792(4) 0.58078(19) 0.4625(2) 0.0646(12) Uani 1 1 d . . . . .
H8 H 0.278659 0.610530 0.434919 0.078 Uiso 1 1 calc R . . . .
C31 C -0.0777(4) 0.31457(15) 0.6578(2) 0.0657(12) Uani 1 1 d . . . . .
H31 H -0.117954 0.309686 0.694534 0.079 Uiso 1 1 calc R . . . .
C9 C 0.2832(4) 0.52922(19) 0.4379(2) 0.0638(12) Uani 1 1 d . . . . .
H9 H 0.285788 0.523780 0.393814 0.077 Uiso 1 1 calc R . . . .
C0AA C 0.0094(4) 0.61749(15) 0.71584(19) 0.0544(10) Uani 1 1 d . . . . .
H0AA H -0.038420 0.621760 0.750025 0.065 Uiso 1 1 calc R . . . .
C15 C 0.6391(4) 0.63933(18) 0.7013(2) 0.0680(12) Uani 1 1 d . . . . .
H15 H 0.717452 0.657789 0.713052 0.082 Uiso 1 1 calc R . . . .
C2 C -0.0155(4) 0.64467(17) 0.6584(2) 0.0644(12) Uani 1 1 d . . . . .
H2 H -0.081163 0.670108 0.646522 0.077 Uiso 1 1 calc R . . . .
C41 C 0.1500(5) 0.53396(18) 0.9527(2) 0.0668(12) Uani 1 1 d . . . . .
C16 C 0.6391(4) 0.58728(17) 0.6777(2) 0.0607(11) Uani 1 1 d . . . . .
H16 H 0.717777 0.570182 0.673812 0.073 Uiso 1 1 calc R . . . .
C27 C 0.2037(5) 0.26375(17) 0.8660(2) 0.0740(13) Uani 1 1 d . . . . .
H27 H 0.233417 0.237570 0.896909 0.089 Uiso 1 1 calc R . . . .
C14 C 0.5230(4) 0.66378(17) 0.7074(2) 0.0689(12) Uani 1 1 d . . . . .
H14 H 0.522629 0.699087 0.723268 0.083 Uiso 1 1 calc R . . . .
C10 C 0.2835(4) 0.48625(18) 0.4788(2) 0.0684(12) Uani 1 1 d . . . . .
H10 H 0.288148 0.451214 0.462635 0.082 Uiso 1 1 calc R . . . .
C42 C 0.0837(4) 0.55459(17) 0.8934(2) 0.0644(11) Uani 1 1 d . . . . .
O2 O 0.6408(5) 0.30287(18) 0.9139(2) 0.1319(15) Uani 1 1 d . U . . .
C40 C 0.2535(5) 0.49469(19) 0.9518(2) 0.0704(13) Uani 1 1 d . . . . .
H40 H 0.291668 0.480207 0.991344 0.084 Uiso 1 1 calc R . . . .
C26 C 0.1064(5) 0.29815(17) 0.8766(2) 0.0727(13) Uani 1 1 d . . . . .
H26 H 0.068153 0.294688 0.914176 0.087 Uiso 1 1 calc R . . . .
C46 C 0.1186(5) 0.5481(2) 1.0140(2) 0.0854(15) Uani 1 1 d . . . . .
H46 H 0.164909 0.533422 1.051744 0.102 Uiso 1 1 calc R . . . .
C48 C 0.3655(5) 0.3868(2) 0.9344(2) 0.0842(14) Uani 1 1 d . . . . .
H48 H 0.288207 0.382541 0.951758 0.101 Uiso 1 1 calc R . . . .
C34 C 0.0461(6) 0.32403(19) 0.5511(2) 0.0825(15) Uani 1 1 d . . . . .
H34 H 0.090391 0.326676 0.515386 0.099 Uiso 1 1 calc R . . . .
C45 C 0.0187(7) 0.5840(2) 1.0172(3) 0.101(2) Uani 1 1 d . . . . .
H45 H -0.003809 0.593383 1.057446 0.121 Uiso 1 1 calc R . . . .
C53 C 0.2801(5) 0.64400(18) 0.8435(3) 0.0921(15) Uani 1 1 d . U . . .
H53A H 0.259642 0.662730 0.802235 0.111 Uiso 1 1 calc R . . . .
H53B H 0.201101 0.641801 0.863440 0.111 Uiso 1 1 calc R . . . .
C43 C -0.0159(5) 0.59120(17) 0.9013(2) 0.0767(13) Uani 1 1 d . . . . .
H43 H -0.063181 0.606465 0.864154 0.092 Uiso 1 1 calc R . . . .
C49 C 0.4526(6) 0.3444(2) 0.9362(3) 0.0979(18) Uani 1 1 d . . . . .
H49 H 0.432928 0.311611 0.954656 0.117 Uiso 1 1 calc R . . . .
C01J C 0.5085(4) 0.44005(19) 0.8822(2) 0.0739(13) Uani 1 1 d . . . . .
H01J H 0.528537 0.472663 0.863411 0.089 Uiso 1 1 calc R . . . .
C50 C 0.5659(6) 0.3493(2) 0.9117(3) 0.0852(15) Uani 1 1 d . . . . .
C33 C -0.0587(7) 0.2903(2) 0.5490(3) 0.097(2) Uani 1 1 d . . . . .
H33 H -0.088339 0.271031 0.511215 0.117 Uiso 1 1 calc R . . . .
C32 C -0.1207(5) 0.28465(18) 0.6026(3) 0.0913(18) Uani 1 1 d . . . . .
H32 H -0.190888 0.260929 0.601765 0.110 Uiso 1 1 calc R . . . .
C44 C -0.0487(6) 0.6062(2) 0.9614(3) 0.0950(17) Uani 1 1 d . . . . .
H44 H -0.115626 0.631043 0.963866 0.114 Uiso 1 1 calc R . . . .
C51 C 0.5960(4) 0.3973(2) 0.8848(2) 0.0799(14) Uani 1 1 d . . . . .
H51 H 0.674393 0.401274 0.868371 0.096 Uiso 1 1 calc R . . . .
C56 C 0.4660(5) 0.5882(2) 0.8601(3) 0.0995(17) Uani 1 1 d . U . . .
H56A H 0.517346 0.575872 0.827483 0.119 Uiso 1 1 calc R . . . .
H56B H 0.480376 0.563613 0.896892 0.119 Uiso 1 1 calc R . . . .
C55 C 0.5049(6) 0.6458(2) 0.8815(3) 0.1182(19) Uani 1 1 d . U . . .
H55A H 0.559428 0.645883 0.923678 0.142 Uiso 1 1 calc R . . . .
H55B H 0.551362 0.663583 0.850143 0.142 Uiso 1 1 calc R . . . .
C54 C 0.3783(7) 0.6723(3) 0.8847(4) 0.151(2) Uani 1 1 d . U . . .
H54A H 0.359423 0.671793 0.928981 0.181 Uiso 1 1 calc R . . . .
H54B H 0.381361 0.709809 0.870759 0.181 Uiso 1 1 calc R . . . .
C52 C 0.7519(7) 0.3053(3) 0.8874(4) 0.155(3) Uani 1 1 d . U . . .
H52A H 0.731149 0.312120 0.841598 0.232 Uiso 1 1 calc GR . . . .
H52B H 0.797740 0.271370 0.894252 0.232 Uiso 1 1 calc GR . . . .
H52C H 0.806161 0.334030 0.907509 0.232 Uiso 1 1 calc GR . . . .

loop_
_atom_site_aniso_label
_atom_site_aniso_U_11
_atom_site_aniso_U_22
_atom_site_aniso_U_33
_atom_site_aniso_U_23
_atom_site_aniso_U_13
_atom_site_aniso_U_12
Y1 0.0456(2) 0.0407(2) 0.0382(2) -0.00070(18) 0.00689(14) -0.00197(17)
N3 0.0329(15) 0.0396(17) 0.0363(16) 0.0032(13) 0.0009(12) 0.0033(12)
O1 0.0685(19) 0.0537(17) 0.0710(19) -0.0059(15) -0.0012(15) -0.0175(14)
N2 0.0462(18) 0.0426(17) 0.0504(19) -0.0032(15) 0.0090(15) -0.0023(14)
N1 0.0381(17) 0.0410(17) 0.0460(19) -0.0001(14) 0.0076(14) 0.0074(14)
C21 0.039(2) 0.0322(18) 0.035(2) -0.0002(15) 0.0041(16) 0.0022(15)
C12 0.036(2) 0.045(2) 0.038(2) 0.0071(17) 0.0084(16) -0.0013(16)
C4 0.0347(19) 0.041(2) 0.042(2) -0.0003(17) 0.0088(16) -0.0022(16)
C5 0.0371(19) 0.0362(19) 0.038(2) 0.0071(16) 0.0092(15) 0.0044(15)
C20 0.037(2) 0.039(2) 0.045(2) 0.0007(17) -0.0003(16) 0.0052(16)
C19 0.0297(18) 0.043(2) 0.044(2) 0.0015(17) 0.0022(15) 0.0053(16)
N4 0.067(2) 0.063(2) 0.041(2) 0.0030(17) 0.0027(17) -0.0132(19)
C18 0.0299(18) 0.0393(19) 0.035(2) -0.0030(15) 0.0049(15) 0.0027(15)
C6 0.0334(19) 0.047(2) 0.047(2) 0.0048(19) 0.0081(16) 0.0048(16)
C36 0.044(2) 0.038(2) 0.040(2) 0.0077(17) 0.0076(17) -0.0010(16)
C24 0.048(2) 0.0308(19) 0.047(2) -0.0026(17) 0.0007(18) -0.0028(16)
C13 0.040(2) 0.043(2) 0.064(3) 0.0020(19) 0.0065(18) -0.0018(18)
C37 0.042(2) 0.054(2) 0.055(2) 0.004(2) 0.0022(19) -0.0070(19)
C23 0.0379(19) 0.0363(19) 0.041(2) 0.0019(16) 0.0041(16) -0.0053(16)
C38 0.040(2) 0.063(3) 0.073(3) 0.010(2) 0.018(2) 0.008(2)
C30 0.053(2) 0.035(2) 0.051(2) -0.0036(18) -0.0019(19) 0.0064(18)
C29 0.061(3) 0.040(2) 0.056(3) 0.0043(19) 0.004(2) -0.0011(19)
C25 0.070(3) 0.049(2) 0.051(3) 0.001(2) 0.008(2) 0.005(2)
C39 0.050(2) 0.049(2) 0.067(3) 0.000(2) 0.021(2) 0.005(2)
C17 0.037(2) 0.052(2) 0.070(3) 0.000(2) 0.0159(19) 0.0005(18)
C7 0.060(3) 0.048(2) 0.052(3) 0.009(2) 0.014(2) 0.0079(19)
C22 0.0368(19) 0.045(2) 0.046(2) 0.0050(18) -0.0017(16) 0.0010(17)
C3 0.043(2) 0.059(2) 0.057(3) 0.015(2) 0.0062(19) 0.0108(19)
C11 0.070(3) 0.055(3) 0.047(3) 0.001(2) 0.019(2) 0.007(2)
C35 0.080(3) 0.049(2) 0.050(3) -0.008(2) -0.002(2) 0.013(2)
C47 0.061(3) 0.072(3) 0.042(2) 0.010(2) -0.009(2) -0.011(2)
C28 0.065(3) 0.046(2) 0.074(3) 0.006(2) -0.005(2) 0.003(2)
C8 0.064(3) 0.079(3) 0.052(3) 0.023(2) 0.013(2) 0.013(2)
C31 0.062(3) 0.048(2) 0.081(3) -0.004(2) -0.010(2) -0.001(2)
C9 0.057(3) 0.089(4) 0.048(3) 0.004(2) 0.015(2) 0.015(2)
C0AA 0.054(2) 0.060(3) 0.053(3) 0.003(2) 0.020(2) 0.009(2)
C15 0.043(2) 0.071(3) 0.089(3) 0.002(3) 0.005(2) -0.015(2)
C2 0.047(2) 0.067(3) 0.081(3) 0.016(2) 0.013(2) 0.022(2)
C41 0.086(3) 0.066(3) 0.051(3) -0.017(2) 0.020(2) -0.020(3)
C16 0.034(2) 0.068(3) 0.082(3) 0.005(2) 0.012(2) 0.004(2)
C27 0.100(4) 0.051(3) 0.063(3) 0.021(2) -0.015(3) 0.000(3)
C14 0.056(3) 0.054(3) 0.095(3) -0.003(2) 0.003(2) -0.010(2)
C10 0.086(3) 0.067(3) 0.056(3) -0.007(2) 0.019(2) 0.011(2)
C42 0.072(3) 0.062(3) 0.062(3) -0.011(2) 0.019(2) -0.012(2)
O2 0.109(3) 0.117(3) 0.166(4) 0.027(3) 0.006(3) 0.015(3)
C40 0.081(3) 0.085(3) 0.040(3) 0.007(2) -0.005(2) -0.026(3)
C26 0.099(4) 0.062(3) 0.057(3) 0.011(2) 0.012(3) 0.000(3)
C46 0.106(4) 0.102(4) 0.051(3) -0.018(3) 0.022(3) -0.030(3)
C48 0.085(3) 0.073(3) 0.093(4) 0.033(3) 0.008(3) -0.005(3)
C34 0.124(4) 0.066(3) 0.053(3) -0.013(3) -0.003(3) 0.028(3)
C45 0.134(5) 0.104(4) 0.075(4) -0.048(4) 0.052(4) -0.046(4)
C53 0.105(4) 0.056(3) 0.114(4) -0.026(3) 0.013(3) -0.020(3)
C43 0.102(4) 0.066(3) 0.071(3) -0.014(2) 0.040(3) -0.005(3)
C49 0.098(4) 0.078(4) 0.115(5) 0.044(3) 0.005(4) -0.011(3)
C01J 0.066(3) 0.072(3) 0.077(3) 0.019(3) -0.011(3) -0.007(3)
C50 0.086(4) 0.067(3) 0.093(4) 0.022(3) -0.022(3) 0.009(3)
C33 0.138(5) 0.055(3) 0.080(4) -0.029(3) -0.046(4) 0.024(3)
C32 0.085(4) 0.049(3) 0.123(5) -0.020(3) -0.041(4) 0.002(3)
C44 0.124(5) 0.081(4) 0.092(4) -0.026(3) 0.054(4) -0.009(3)
C51 0.062(3) 0.088(4) 0.083(4) 0.018(3) -0.010(2) 0.005(3)
C56 0.081(3) 0.091(4) 0.116(4) 0.011(3) -0.023(3) -0.031(3)
C55 0.107(4) 0.104(4) 0.131(4) -0.027(3) -0.023(4) -0.040(3)
C54 0.135(5) 0.116(4) 0.186(5) -0.073(4) -0.025(4) -0.020(4)
C52 0.117(6) 0.128(5) 0.209(8) 0.018(5) -0.011(6) 0.022(5)

loop_
_atom_type_symbol
_atom_type_description
_atom_type_scat_dispersion_real
_atom_type_scat_dispersion_imag
_atom_type_scat_source
C C 0.0033 0.0016 'International Tables Vol C Tables 4.2.6.8 and 6.1.1.4'
H H 0.0000 0.0000 'International Tables Vol C Tables 4.2.6.8 and 6.1.1.4'
N N 0.0061 0.0033 'International Tables Vol C Tables 4.2.6.8 and 6.1.1.4'
O O 0.0106 0.0060 'International Tables Vol C Tables 4.2.6.8 and 6.1.1.4'
Y Y -2.7962 3.5667 'International Tables Vol C Tables 4.2.6.8 and 6.1.1.4'

loop_
_geom_angle_atom_site_label_1
_geom_angle_atom_site_label_2
_geom_angle_atom_site_label_3
_geom_angle
_geom_angle_site_symmetry_1
_geom_angle_site_symmetry_3
_geom_angle_publ_flag
N3 Y1 C21 28.32(8) . . ?
O1 Y1 N3 120.97(8) . . ?
O1 Y1 C21 132.91(9) . . ?
O1 Y1 C20 109.14(10) . . ?
O1 Y1 C19 85.79(10) . . ?
O1 Y1 N4 77.37(9) . . ?
O1 Y1 C18 92.92(9) . . ?
N2 Y1 N3 71.84(9) . . ?
N2 Y1 O1 164.81(10) . . ?
N2 Y1 N1 100.49(10) . . ?
N2 Y1 C21 62.28(9) . . ?
N2 Y1 C20 85.56(10) . . ?
N2 Y1 C19 109.38(10) . . ?
N2 Y1 N4 102.81(10) . . ?
N2 Y1 C18 100.18(10) . . ?
N2 Y1 C42 87.16(12) . . ?
N1 Y1 N3 69.31(8) . . ?
N1 Y1 O1 78.63(9) . . ?
N1 Y1 C21 97.50(9) . . ?
N1 Y1 C20 109.65(10) . . ?
N1 Y1 C19 88.26(10) . . ?
N1 Y1 N4 156.00(10) . . ?
N1 Y1 C18 62.76(9) . . ?
N1 Y1 C42 104.68(13) . . ?
C20 Y1 N3 46.26(8) . . ?
C20 Y1 C21 27.91(9) . . ?
C20 Y1 C18 47.40(9) . . ?
C19 Y1 N3 46.46(9) . . ?
C19 Y1 C21 47.12(9) . . ?
C19 Y1 C20 29.30(9) . . ?
C19 Y1 C18 28.49(9) . . ?
N4 Y1 N3 123.92(10) . . ?
N4 Y1 C21 98.36(10) . . ?
N4 Y1 C20 78.02(10) . . ?
N4 Y1 C19 89.43(11) . . ?
N4 Y1 C18 117.91(10) . . ?
C18 Y1 N3 28.34(8) . . ?
C18 Y1 C21 47.23(9) . . ?
C42 Y1 N3 156.08(12) . . ?
C42 Y1 O1 78.50(11) . . ?
C42 Y1 C21 145.13(11) . . ?
C42 Y1 C20 145.64(13) . . ?
C42 Y1 C19 157.06(13) . . ?
C42 Y1 N4 70.98(14) . . ?
C42 Y1 C18 166.28(12) . . ?
C21 N3 Y1 77.08(17) . . ?
C21 N3 C22 124.6(3) . . ?
C18 N3 Y1 74.93(17) . . ?
C18 N3 C21 110.0(3) . . ?
C18 N3 C22 125.4(3) . . ?
C22 N3 Y1 114.87(19) . . ?
C53 O1 Y1 117.8(2) . . ?
C56 O1 Y1 132.3(3) . . ?
C56 O1 C53 108.6(3) . . ?
C36 N2 Y1 131.5(2) . . ?
C39 N2 Y1 119.6(2) . . ?
C39 N2 C36 104.7(3) . . ?
C4 N1 Y1 131.0(2) . . ?
C0AA N1 Y1 123.0(2) . . ?
C0AA N1 C4 104.9(3) . . ?
N3 C21 Y1 74.60(16) . . ?
N3 C21 C23 122.9(3) . . ?
C20 C21 Y1 73.83(19) . . ?
C20 C21 N3 106.7(3) . . ?
C20 C21 C23 130.2(3) . . ?
C23 C21 Y1 112.7(2) . . ?
C13 C12 C5 121.0(3) . . ?
C13 C12 C17 117.8(3) . . ?
C17 C12 C5 120.9(3) . . ?
N1 C4 C5 117.9(3) . . ?
C3 C4 N1 110.4(3) . . ?
C3 C4 C5 131.7(3) . . ?
C4 C5 C12 111.6(3) . . ?
C4 C5 C6 113.2(3) . . ?
C18 C5 C12 109.9(3) . . ?
C18 C5 C4 105.8(2) . . ?
C18 C5 C6 111.0(3) . . ?
C6 C5 C12 105.3(3) . . ?
C21 C20 Y1 78.25(19) . . ?
C21 C20 C19 108.2(3) . . ?
C19 C20 Y1 73.61(18) . . ?
C20 C19 Y1 77.09(18) . . ?
C18 C19 Y1 77.58(19) . . ?
C18 C19 C20 108.5(3) . . ?
C47 N4 Y1 129.9(2) . . ?
C40 N4 Y1 111.9(3) . . ?
C40 N4 C47 117.5(4) . . ?
N3 C18 Y1 76.73(17) . . ?
N3 C18 C5 122.6(3) . . ?
C5 C18 Y1 111.49(19) . . ?
C19 C18 Y1 73.93(19) . . ?
C19 C18 N3 106.6(3) . . ?
C19 C18 C5 130.6(3) . . ?
C7 C6 C5 119.7(3) . . ?
C7 C6 C11 117.4(3) . . ?
C11 C6 C5 122.8(3) . . ?
N2 C36 C23 118.0(3) . . ?
C37 C36 N2 110.6(3) . . ?
C37 C36 C23 131.4(3) . . ?
C29 C24 C23 119.3(3) . . ?
C25 C24 C23 122.2(3) . . ?
C25 C24 C29 118.4(3) . . ?
C12 C13 C14 121.2(4) . . ?
C36 C37 C38 106.5(3) . . ?
C21 C23 C36 105.1(3) . . ?
C21 C23 C24 109.6(3) . . ?
C21 C23 C30 112.6(3) . . ?
C24 C23 C36 111.4(3) . . ?
C30 C23 C36 112.1(3) . . ?
C30 C23 C24 106.3(3) . . ?
C39 C38 C37 106.6(3) . . ?
C35 C30 C23 123.2(3) . . ?
C35 C30 C31 117.0(4) . . ?
C31 C30 C23 119.7(4) . . ?
C28 C29 C24 121.4(4) . . ?
C24 C25 C26 120.3(4) . . ?
C38 C39 N2 111.6(3) . . ?
C16 C17 C12 120.9(4) . . ?
C6 C7 C8 120.9(4) . . ?
C4 C3 C2 107.1(3) . . ?
C10 C11 C6 121.1(4) . . ?
C30 C35 C34 121.6(4) . . ?
C48 C47 N4 119.7(4) . . ?
C01J C47 N4 121.8(4) . . ?
C01J C47 C48 118.3(5) . . ?
C29 C28 C27 119.0(4) . . ?
C9 C8 C7 120.4(4) . . ?
C32 C31 C30 121.9(5) . . ?
C10 C9 C8 119.0(4) . . ?
C2 C0AA N1 111.7(3) . . ?
C14 C15 C16 119.5(4) . . ?
C0AA C2 C3 105.9(3) . . ?
C42 C41 C40 119.6(4) . . ?
C46 C41 C42 123.7(5) . . ?
C46 C41 C40 116.7(5) . . ?
C15 C16 C17 120.0(4) . . ?
C26 C27 C28 120.3(4) . . ?
C15 C14 C13 120.6(4) . . ?
C9 C10 C11 121.1(4) . . ?
C41 C42 Y1 112.7(3) . . ?
C43 C42 Y1 133.6(3) . . ?
C43 C42 C41 113.7(4) . . ?
C52 O2 C50 117.3(5) . . ?
N4 C40 C41 124.7(4) . . ?
C27 C26 C25 120.5(4) . . ?
C45 C46 C41 118.8(5) . . ?
C49 C48 C47 119.7(5) . . ?
C33 C34 C35 119.9(5) . . ?
C46 C45 C44 120.6(5) . . ?
C54 C53 O1 107.6(4) . . ?
C44 C43 C42 123.9(5) . . ?
C50 C49 C48 121.6(5) . . ?
C47 C01J C51 121.5(4) . . ?
C49 C50 O2 115.4(5) . . ?
C49 C50 C51 119.6(5) . . ?
C51 C50 O2 124.9(6) . . ?
C34 C33 C32 120.1(5) . . ?
C33 C32 C31 119.3(5) . . ?
C45 C44 C43 119.4(5) . . ?
C50 C51 C01J 119.2(5) . . ?
O1 C56 C55 106.6(4) . . ?
C54 C55 C56 103.2(4) . . ?
C53 C54 C55 108.6(5) . . ?

loop_
_geom_bond_atom_site_label_1
_geom_bond_atom_site_label_2
_geom_bond_distance
_geom_bond_site_symmetry_2
_geom_bond_publ_flag
Y1 N3 2.839(3) . ?
Y1 O1 2.468(2) . ?
Y1 N2 2.331(3) . ?
Y1 N1 2.333(3) . ?
Y1 C21 2.871(3) . ?
Y1 C20 2.816(3) . ?
Y1 C19 2.772(3) . ?
Y1 N4 2.520(3) . ?
Y1 C18 2.817(3) . ?
Y1 C42 2.452(4) . ?
N3 C21 1.397(4) . ?
N3 C18 1.385(4) . ?
N3 C22 1.477(4) . ?
O1 C53 1.450(5) . ?
O1 C56 1.440(5) . ?
N2 C36 1.383(4) . ?
N2 C39 1.370(4) . ?
N1 C4 1.375(4) . ?
N1 C0AA 1.371(4) . ?
C21 C20 1.373(4) . ?
C21 C23 1.526(4) . ?
C12 C5 1.550(4) . ?
C12 C13 1.373(5) . ?
C12 C17 1.391(4) . ?
C4 C5 1.539(4) . ?
C4 C3 1.366(4) . ?
C5 C18 1.525(4) . ?
C5 C6 1.541(5) . ?
C20 C19 1.414(4) . ?
C19 C18 1.376(4) . ?
N4 C47 1.442(5) . ?
N4 C40 1.297(5) . ?
C6 C7 1.381(5) . ?
C6 C11 1.387(5) . ?
C36 C37 1.367(4) . ?
C36 C23 1.544(5) . ?
C24 C23 1.541(4) . ?
C24 C29 1.398(5) . ?
C24 C25 1.367(5) . ?
C13 C14 1.380(5) . ?
C37 C38 1.405(5) . ?
C23 C30 1.531(5) . ?
C38 C39 1.353(5) . ?
C30 C35 1.372(5) . ?
C30 C31 1.384(5) . ?
C29 C28 1.372(5) . ?
C25 C26 1.392(5) . ?
C17 C16 1.385(5) . ?
C7 C8 1.390(5) . ?
C3 C2 1.402(5) . ?
C11 C10 1.376(5) . ?
C35 C34 1.386(5) . ?
C47 C48 1.377(5) . ?
C47 C01J 1.370(6) . ?
C28 C27 1.384(6) . ?
C8 C9 1.372(5) . ?
C31 C32 1.381(6) . ?
C9 C10 1.358(5) . ?
C0AA C2 1.359(5) . ?
C15 C16 1.373(5) . ?
C15 C14 1.365(5) . ?
C41 C42 1.414(6) . ?
C41 C40 1.444(6) . ?
C41 C46 1.406(6) . ?
C27 C26 1.358(6) . ?
C42 C43 1.396(6) . ?
O2 C50 1.377(6) . ?
O2 C52 1.347(7) . ?
C46 C45 1.367(7) . ?
C48 C49 1.375(6) . ?
C34 C33 1.361(7) . ?
C45 C44 1.376(7) . ?
C53 C54 1.412(6) . ?
C43 C44 1.393(6) . ?
C49 C50 1.350(7) . ?
C01J C51 1.384(6) . ?
C50 C51 1.364(6) . ?
C33 C32 1.372(7) . ?
C56 C55 1.521(6) . ?
C55 C54 1.473(8) . ?

loop_
_smtbx_masks_void_nr
_smtbx_masks_void_average_x
_smtbx_masks_void_average_y
_smtbx_masks_void_average_z
_smtbx_masks_void_volume
_smtbx_masks_void_count_electrons
_smtbx_masks_void_content
1 -0.004 0.209 0.102 255.6 49.4 ?
2 0.004 0.791 0.898 255.6 46.5 ?
3 0.504 0.709 0.398 255.6 47.7 ?
4 0.496 0.291 0.602 255.6 48.1 ?
